data_7152655
loop_
_publ_author_name
'Guo, Zhi-Wei'
'Xie, Jian-Wu'
'Chen, Ce'
'Zhu, Wei-Dong'

_publ_section_title
;
 Asymmetric catalytic [4 + 1] annulations catalyzed by quinidine:
 enantioselective synthesis of multi-functionalized isoxazoline N-oxides.
;
_journal_issue 42
_journal_name_full 'Organic &amp; biomolecular chemistry'
_journal_page_first 8471
_journal_page_last 8477
_journal_paper_doi 10.1039/c2ob26165k
_journal_volume 10
_journal_year 2012
_chemical_formula_moiety 'C18 H20 Cl N O8 '
_chemical_formula_sum 'C18 H20 Cl N O8'
_chemical_formula_weight 413.80
_chemical_name_systematic
;
?
;
_space_group_IT_number 19
_symmetry_cell_setting orthorhombic
_symmetry_space_group_name_Hall 'P 2ac 2ab'
_symmetry_space_group_name_H-M 'P 21 21 21'
_atom_sites_solution_hydrogens geom
_atom_sites_solution_primary direct
_atom_sites_solution_secondary difmap
_audit_creation_method SHELXL-97
_cell_angle_alpha 90.00
_cell_angle_beta 90.00
_cell_angle_gamma 90.00
_cell_formula_units_Z 4
_cell_length_a 9.7433(3)
_cell_length_b 11.3443(4)
_cell_length_c 18.2730(7)
_cell_measurement_reflns_used 2622
_cell_measurement_temperature 296(2)
_cell_measurement_theta_max 27.51
_cell_measurement_theta_min 2.11
_cell_volume 2019.73(12)
_computing_cell_refinement 'SAINT (Bruker, 2006)'
_computing_data_collection 'APEXII (Bruker, 2006)'
_computing_data_reduction SAINT
_computing_molecular_graphics 'DIAMOND (Brandenburg, 1999)'
_computing_publication_material 'SHELXTL (Sheldrick, 2008)'
_computing_structure_refinement 'SHELXL97 (Sheldrick, 2008)'
_computing_structure_solution 'SHELXS97 (Sheldrick, 2008)'
_diffrn_ambient_temperature 296(2)
_diffrn_measured_fraction_theta_full 0.999
_diffrn_measured_fraction_theta_max 0.999
_diffrn_measurement_device_type 'Bruker APEXII area-detector diffractometer'
_diffrn_measurement_method '\w scans'
_diffrn_radiation_monochromator graphite
_diffrn_radiation_source 'fine-focus sealed tube'
_diffrn_radiation_type MoK\a
_diffrn_radiation_wavelength 0.71073
_diffrn_reflns_av_R_equivalents 0.0465
_diffrn_reflns_av_sigmaI/netI 0.0740
_diffrn_reflns_limit_h_max 12
_diffrn_reflns_limit_h_min -12
_diffrn_reflns_limit_k_max 9
_diffrn_reflns_limit_k_min -14
_diffrn_reflns_limit_l_max 20
_diffrn_reflns_limit_l_min -23
_diffrn_reflns_number 17114
_diffrn_reflns_theta_full 27.51
_diffrn_reflns_theta_max 27.51
_diffrn_reflns_theta_min 2.11
_diffrn_standards_decay_% none
_diffrn_standards_interval_count none
_diffrn_standards_interval_time none
_diffrn_standards_number none
_exptl_absorpt_coefficient_mu 0.233
_exptl_absorpt_correction_T_max .0000
_exptl_absorpt_correction_T_min .0000
_exptl_absorpt_correction_type empirical
_exptl_absorpt_process_details 'SADABS (Sheldrick, 1996)'
_exptl_crystal_colour colorless
_exptl_crystal_density_diffrn 1.361
_exptl_crystal_density_method 'not measured'
_exptl_crystal_description block
_exptl_crystal_F_000 864
_exptl_crystal_size_max .36
_exptl_crystal_size_mid .26
_exptl_crystal_size_min .12
_refine_diff_density_max 0.187
_refine_diff_density_min -0.203
_refine_diff_density_rms 0.038
_refine_ls_abs_structure_details 'Flack H D (1983), Acta Cryst. A39, 876-881'
_refine_ls_abs_structure_Flack 0.07(10)
_refine_ls_extinction_coef 0.0062(12)
_refine_ls_extinction_expression Fc^*^=kFc[1+0.001xFc^2^\l^3^/sin(2\q)]^-1/4^
_refine_ls_extinction_method SHELXL
_refine_ls_goodness_of_fit_ref 1.024
_refine_ls_hydrogen_treatment constr
_refine_ls_matrix_type full
_refine_ls_number_parameters 254
_refine_ls_number_reflns 4646
_refine_ls_number_restraints 0
_refine_ls_restrained_S_all 1.024
_refine_ls_R_factor_gt 0.0525
_refine_ls_shift/su_max 0.001
_refine_ls_shift/su_mean 0.000
_refine_ls_structure_factor_coef Fsqd
_refine_ls_weighting_details 'calc w=1/[\s^2^(Fo^2^)+(0.0521P)^2^+0.0000P] where P=(Fo^2^+2Fc^2^)/3'
_refine_ls_weighting_scheme calc
_refine_ls_wR_factor_gt 0.1088
_refine_ls_wR_factor_ref 0.1305
_reflns_number_gt 2202
_reflns_number_total 4646
_reflns_threshold_expression I>2\s(I)
_cod_data_source_file c2ob26165k.txt
_cod_data_source_block a
_cod_depositor_comments
;
The following automatic conversions were performed:

'_symmetry_cell_setting' value 'Orthorhombic' changed to
'orthorhombic' according to
/home/saulius/struct/CIF-dictionaries/cif_core.dic dictionary named
'cif_core.dic' version 2.4.2 from 2011-04-26.

Automatic conversion script
Id: cif_fix_values 1891 2012-01-12 08:04:46Z andrius 
;
_cod_original_sg_symbol_H-M P2(1)2(1)2(1)
_cod_database_code 7152655
_refine_ls_r_factor_ref 0.1337

loop_
_symmetry_equiv_pos_as_xyz
'x, y, z'
'-x+1/2, -y, z+1/2'
'-x, y+1/2, -z+1/2'
'x+1/2, -y+1/2, -z'

loop_
_atom_site_label
_atom_site_type_symbol
_atom_site_fract_x
_atom_site_fract_y
_atom_site_fract_z
_atom_site_U_iso_or_equiv
_atom_site_adp_type
_atom_site_occupancy
_atom_site_symmetry_multiplicity
_atom_site_calc_flag
_atom_site_refinement_flags
Cl Cl -0.05831(12) -0.42036(11) -0.06776(7) 0.1147(5) Uani 1 1 d .
N1 N -0.4777(2) -0.7153(2) -0.12971(14) 0.0449(6) Uani 1 1 d .
O1 O -0.2451(2) -0.4116(2) -0.23918(14) 0.0783(8) Uani 1 1 d .
O2 O -0.3198(3) -0.5741(2) -0.29635(15) 0.0796(8) Uani 1 1 d .
O3 O -0.4702(3) -0.3937(2) -0.08734(17) 0.0981(9) Uani 1 1 d .
O4 O -0.48605(19) -0.63326(17) -0.19106(11) 0.0517(6) Uani 1 1 d .
O5 O -0.56754(19) -0.79254(19) -0.12995(12) 0.0567(6) Uani 1 1 d .
O6 O -0.2947(2) -0.6804(2) 0.03253(12) 0.0695(7) Uani 1 1 d .
H6D H -0.2291 -0.7113 0.0530 0.104 Uiso 1 1 calc R
O7 O -0.1555(3) -0.8800(2) 0.00619(16) 0.0888(9) Uani 1 1 d .
O8 O -0.3013(3) -0.9354(2) -0.08043(16) 0.0891(9) Uani 1 1 d .
C1 C -0.1953(6) -0.6408(6) -0.3989(3) 0.160(3) Uani 1 1 d .
H1A H -0.1456 -0.6162 -0.4416 0.239 Uiso 1 1 calc R
H1B H -0.2715 -0.6893 -0.4134 0.239 Uiso 1 1 calc R
H1C H -0.1356 -0.6852 -0.3675 0.239 Uiso 1 1 calc R
C2 C -0.2433(6) -0.5429(4) -0.3620(3) 0.124(2) Uani 1 1 d .
H2A H -0.3021 -0.4977 -0.3943 0.149 Uiso 1 1 calc R
H2B H -0.1661 -0.4934 -0.3485 0.149 Uiso 1 1 calc R
C3 C -0.3105(3) -0.5008(4) -0.2411(2) 0.0590(9) Uani 1 1 d .
C4 C -0.3920(3) -0.5394(3) -0.17394(18) 0.0479(8) Uani 1 1 d .
C5 C -0.4813(3) -0.4334(3) -0.1485(2) 0.0631(10) Uani 1 1 d .
C6 C -0.5816(3) -0.3878(4) -0.2017(2) 0.0831(12) Uani 1 1 d .
H6A H -0.6309 -0.3230 -0.1804 0.125 Uiso 1 1 calc R
H6B H -0.6450 -0.4492 -0.2146 0.125 Uiso 1 1 calc R
H6C H -0.5344 -0.3614 -0.2448 0.125 Uiso 1 1 calc R
C7 C -0.2963(3) -0.5865(3) -0.11249(17) 0.0468(8) Uani 1 1 d .
H7A H -0.2923 -0.5287 -0.0727 0.056 Uiso 1 1 calc R
C8 C -0.1510(3) -0.6171(3) -0.13665(18) 0.0539(9) Uani 1 1 d .
C9 C -0.1280(3) -0.7162(4) -0.1779(2) 0.0704(11) Uani 1 1 d .
H9A H -0.2016 -0.7650 -0.1894 0.084 Uiso 1 1 calc R
C10 C 0.0021(4) -0.7457(4) -0.2029(2) 0.0887(13) Uani 1 1 d .
H10A H 0.0152 -0.8130 -0.2311 0.106 Uiso 1 1 calc R
C11 C 0.1084(5) -0.6765(6) -0.1860(3) 0.1047(18) Uani 1 1 d .
H11A H 0.1953 -0.6962 -0.2031 0.126 Uiso 1 1 calc R
C12 C 0.0928(4) -0.5770(5) -0.1439(2) 0.0919(15) Uani 1 1 d .
H12A H 0.1678 -0.5301 -0.1319 0.110 Uiso 1 1 calc R
C13 C -0.0409(3) -0.5478(3) -0.1194(2) 0.0728(11) Uani 1 1 d .
C14 C -0.3751(3) -0.6906(2) -0.08779(17) 0.0429(8) Uani 1 1 d .
C15 C -0.3503(3) -0.7597(3) -0.01932(18) 0.0523(9) Uani 1 1 d .
H15A H -0.4388 -0.7882 -0.0010 0.063 Uiso 1 1 calc R
C16 C -0.2559(4) -0.8640(3) -0.0288(2) 0.0617(9) Uani 1 1 d .
C17 C -0.2195(6) -1.0440(4) -0.0920(4) 0.167(3) Uani 1 1 d .
H17A H -0.1402 -1.0261 -0.1221 0.200 Uiso 1 1 calc R
H17B H -0.1868 -1.0732 -0.0452 0.200 Uiso 1 1 calc R
C18 C -0.2949(8) -1.1265(6) -0.1244(5) 0.213(4) Uani 1 1 d .
H18A H -0.2405 -1.1962 -0.1313 0.320 Uiso 1 1 calc R
H18B H -0.3258 -1.0980 -0.1711 0.320 Uiso 1 1 calc R
H18C H -0.3728 -1.1448 -0.0943 0.320 Uiso 1 1 calc R

loop_
_atom_site_aniso_label
_atom_site_aniso_U_11
_atom_site_aniso_U_22
_atom_site_aniso_U_33
_atom_site_aniso_U_23
_atom_site_aniso_U_13
_atom_site_aniso_U_12
Cl 0.0996(8) 0.1114(9) 0.1331(10) -0.0087(8) -0.0161(8) -0.0518(7)
N1 0.0398(13) 0.0477(16) 0.0473(17) 0.0007(13) 0.0060(13) 0.0005(13)
O1 0.0719(15) 0.0735(17) 0.0894(19) 0.0211(15) 0.0061(15) -0.0193(15)
O2 0.103(2) 0.0718(17) 0.0646(17) 0.0081(15) 0.0278(16) 0.0060(15)
O3 0.115(2) 0.0822(19) 0.097(2) -0.0161(18) -0.002(2) 0.0333(17)
O4 0.0430(11) 0.0587(13) 0.0533(14) 0.0086(11) -0.0056(10) -0.0061(10)
O5 0.0446(11) 0.0578(14) 0.0678(16) -0.0028(12) 0.0034(12) -0.0144(11)
O6 0.0854(16) 0.0649(15) 0.0582(16) -0.0049(13) -0.0174(14) 0.0141(13)
O7 0.0740(17) 0.0825(18) 0.110(2) -0.0168(16) -0.0331(16) 0.0195(15)
O8 0.0932(17) 0.0597(16) 0.114(2) -0.0251(16) -0.0378(17) 0.0218(13)
C1 0.201(6) 0.147(5) 0.131(5) 0.023(4) 0.093(5) 0.033(5)
C2 0.194(5) 0.092(4) 0.087(3) 0.012(3) 0.077(4) 0.009(4)
C3 0.049(2) 0.060(2) 0.068(3) 0.015(2) 0.003(2) 0.0097(19)
C4 0.0406(16) 0.0454(19) 0.058(2) 0.0053(16) 0.0022(17) -0.0022(14)
C5 0.057(2) 0.054(2) 0.078(3) 0.007(2) 0.009(2) 0.0028(18)
C6 0.057(2) 0.096(3) 0.096(3) 0.019(3) 0.000(2) 0.029(2)
C7 0.0418(15) 0.0458(18) 0.053(2) -0.0007(16) -0.0011(15) 0.0011(15)
C8 0.0400(17) 0.062(2) 0.060(2) 0.0186(19) -0.0002(16) 0.0006(16)
C9 0.055(2) 0.074(3) 0.083(3) 0.009(2) 0.010(2) 0.0153(19)
C10 0.062(2) 0.105(3) 0.099(4) 0.022(3) 0.013(3) 0.028(2)
C11 0.056(3) 0.162(5) 0.095(4) 0.057(4) 0.015(3) 0.034(3)
C12 0.045(2) 0.135(5) 0.096(4) 0.045(3) -0.012(2) -0.016(3)
C13 0.055(2) 0.082(3) 0.082(3) 0.027(2) -0.011(2) -0.015(2)
C14 0.0331(15) 0.0451(18) 0.051(2) -0.0048(16) 0.0018(15) 0.0042(14)
C15 0.0529(19) 0.054(2) 0.050(2) 0.0012(18) -0.0024(17) -0.0020(16)
C16 0.063(2) 0.052(2) 0.070(3) 0.003(2) -0.009(2) 0.0019(19)
C17 0.164(5) 0.084(4) 0.252(8) -0.083(5) -0.077(5) 0.051(4)
C18 0.249(9) 0.111(5) 0.280(9) -0.070(6) -0.025(8) 0.039(6)

loop_
_atom_type_symbol
_atom_type_description
_atom_type_scat_dispersion_real
_atom_type_scat_dispersion_imag
_atom_type_scat_source
C C 0.0033 0.0016 'International Tables Vol C Tables 4.2.6.8 and 6.1.1.4'
H H 0.0000 0.0000 'International Tables Vol C Tables 4.2.6.8 and 6.1.1.4'
N N 0.0061 0.0033 'International Tables Vol C Tables 4.2.6.8 and 6.1.1.4'
O O 0.0106 0.0060 'International Tables Vol C Tables 4.2.6.8 and 6.1.1.4'
Cl Cl 0.1484 0.1585 'International Tables Vol C Tables 4.2.6.8 and 6.1.1.4'

loop_
_geom_angle_atom_site_label_1
_geom_angle_atom_site_label_2
_geom_angle_atom_site_label_3
_geom_angle
O5 N1 C14 134.7(3)
O5 N1 O4 114.1(2)
C14 N1 O4 111.1(2)
C3 O2 C2 116.4(3)
C4 O4 N1 105.6(2)
C15 O6 H6D 109.5
C16 O8 C17 115.6(3)
C2 C1 H1A 109.5
C2 C1 H1B 109.5
H1A C1 H1B 109.5
C2 C1 H1C 109.5
H1A C1 H1C 109.5
H1B C1 H1C 109.5
C1 C2 O2 112.4(4)
C1 C2 H2A 109.1
O2 C2 H2A 109.1
C1 C2 H2B 109.1
O2 C2 H2B 109.1
H2A C2 H2B 107.9
O1 C3 O2 126.5(3)
O1 C3 C4 119.8(4)
O2 C3 C4 113.7(3)
O4 C4 C3 111.6(3)
O4 C4 C7 106.5(2)
C3 C4 C7 111.6(2)
O4 C4 C5 106.3(2)
C3 C4 C5 108.0(3)
C7 C4 C5 112.7(3)
O3 C5 C6 122.6(3)
O3 C5 C4 120.9(3)
C6 C5 C4 116.4(3)
C5 C6 H6A 109.5
C5 C6 H6B 109.5
H6A C6 H6B 109.5
C5 C6 H6C 109.5
H6A C6 H6C 109.5
H6B C6 H6C 109.5
C14 C7 C8 112.9(3)
C14 C7 C4 100.6(2)
C8 C7 C4 115.2(2)
C14 C7 H7A 109.2
C8 C7 H7A 109.2
C4 C7 H7A 109.2
C13 C8 C9 118.0(3)
C13 C8 C7 122.2(3)
C9 C8 C7 119.8(3)
C8 C9 C10 121.8(4)
C8 C9 H9A 119.1
C10 C9 H9A 119.1
C11 C10 C9 119.4(4)
C11 C10 H10A 120.3
C9 C10 H10A 120.3
C10 C11 C12 121.8(4)
C10 C11 H11A 119.1
C12 C11 H11A 119.1
C11 C12 C13 118.1(4)
C11 C12 H12A 121.0
C13 C12 H12A 121.0
C8 C13 C12 121.0(4)
C8 C13 Cl 121.8(3)
C12 C13 Cl 117.2(3)
N1 C14 C7 113.3(3)
N1 C14 C15 120.5(3)
C7 C14 C15 126.2(3)
O6 C15 C14 106.8(2)
O6 C15 C16 110.0(3)
C14 C15 C16 114.4(3)
O6 C15 H15A 108.5
C14 C15 H15A 108.5
C16 C15 H15A 108.5
O7 C16 O8 124.7(3)
O7 C16 C15 124.2(4)
O8 C16 C15 111.0(3)
C18 C17 O8 110.6(5)
C18 C17 H17A 109.5
O8 C17 H17A 109.5
C18 C17 H17B 109.5
O8 C17 H17B 109.5
H17A C17 H17B 108.1
C17 C18 H18A 109.5
C17 C18 H18B 109.5
H18A C18 H18B 109.5
C17 C18 H18C 109.5
H18A C18 H18C 109.5
H18B C18 H18C 109.5

loop_
_geom_bond_atom_site_label_1
_geom_bond_atom_site_label_2
_geom_bond_distance
Cl C13 1.735(4)
N1 O5 1.238(3)
N1 C14 1.290(3)
N1 O4 1.460(3)
O1 C3 1.197(4)
O2 C3 1.311(4)
O2 C2 1.456(4)
O3 C5 1.209(4)
O4 C4 1.439(3)
O6 C15 1.414(4)
O6 H6D 0.8200
O7 C16 1.183(4)
O8 C16 1.319(4)
O8 C17 1.483(5)
C1 C2 1.382(6)
C1 H1A 0.9600
C1 H1B 0.9600
C1 H1C 0.9600
C2 H2A 0.9700
C2 H2B 0.9700
C3 C4 1.526(4)
C4 C7 1.554(4)
C4 C5 1.556(4)
C5 C6 1.473(5)
C6 H6A 0.9600
C6 H6B 0.9600
C6 H6C 0.9600
C7 C14 1.478(4)
C7 C8 1.523(4)
C7 H7A 0.9800
C8 C13 1.367(4)
C8 C9 1.372(5)
C9 C10 1.389(5)
C9 H9A 0.9300
C10 C11 1.336(7)
C10 H10A 0.9300
C11 C12 1.373(6)
C11 H11A 0.9300
C12 C13 1.417(6)
C12 H12A 0.9300
C14 C15 1.496(4)
C15 C16 1.509(4)
C15 H15A 0.9800
C17 C18 1.329(8)
C17 H17A 0.9700
C17 H17B 0.9700
C18 H18A 0.9600
C18 H18B 0.9600
C18 H18C 0.9600

loop_
_geom_hbond_atom_site_label_D
_geom_hbond_atom_site_label_H
_geom_hbond_atom_site_label_A
_geom_hbond_distance_DH
_geom_hbond_distance_HA
_geom_hbond_distance_DA
_geom_hbond_angle_DHA
_geom_hbond_site_symmetry_A
O6 H6D O5 0.82 2.11 2.857(3) 151.3 4_535
O6 H6D O7 0.82 2.22 2.683(3) 116.4 .

loop_
_geom_torsion_atom_site_label_1
_geom_torsion_atom_site_label_2
_geom_torsion_atom_site_label_3
_geom_torsion_atom_site_label_4
_geom_torsion
O5 N1 O4 C4 169.5(2)
C14 N1 O4 C4 -11.4(3)
C3 O2 C2 C1 146.9(5)
C2 O2 C3 O1 -0.5(5)
C2 O2 C3 C4 -179.4(3)
N1 O4 C4 C3 138.7(2)
N1 O4 C4 C7 16.7(3)
N1 O4 C4 C5 -103.7(3)
O1 C3 C4 O4 167.7(3)
O2 C3 C4 O4 -13.3(4)
O1 C3 C4 C7 -73.2(4)
O2 C3 C4 C7 105.8(3)
O1 C3 C4 C5 51.1(4)
O2 C3 C4 C5 -129.8(3)
O4 C4 C5 O3 118.2(4)
C3 C4 C5 O3 -121.9(4)
C7 C4 C5 O3 1.9(4)
O4 C4 C5 C6 -59.9(4)
C3 C4 C5 C6 60.1(4)
C7 C4 C5 C6 -176.2(3)
O4 C4 C7 C14 -15.7(3)
C3 C4 C7 C14 -137.8(3)
C5 C4 C7 C14 100.5(3)
O4 C4 C7 C8 106.0(3)
C3 C4 C7 C8 -16.1(4)
C5 C4 C7 C8 -137.8(3)
C14 C7 C8 C13 -139.0(3)
C4 C7 C8 C13 106.1(3)
C14 C7 C8 C9 41.8(4)
C4 C7 C8 C9 -73.0(4)
C13 C8 C9 C10 -1.0(5)
C7 C8 C9 C10 178.2(3)
C8 C9 C10 C11 0.5(6)
C9 C10 C11 C12 0.5(7)
C10 C11 C12 C13 -1.0(7)
C9 C8 C13 C12 0.6(5)
C7 C8 C13 C12 -178.6(3)
C9 C8 C13 Cl 179.9(3)
C7 C8 C13 Cl 0.7(5)
C11 C12 C13 C8 0.4(6)
C11 C12 C13 Cl -178.9(3)
O5 N1 C14 C7 179.6(3)
O4 N1 C14 C7 0.7(3)
O5 N1 C14 C15 -4.1(5)
O4 N1 C14 C15 177.1(2)
C8 C7 C14 N1 -114.1(3)
C4 C7 C14 N1 9.3(3)
C8 C7 C14 C15 69.8(4)
C4 C7 C14 C15 -166.8(3)
N1 C14 C15 O6 -146.3(3)
C7 C14 C15 O6 29.5(4)
N1 C14 C15 C16 91.7(3)
C7 C14 C15 C16 -92.4(4)
C17 O8 C16 O7 1.9(6)
C17 O8 C16 C15 -177.3(4)
O6 C15 C16 O7 5.0(5)
C14 C15 C16 O7 125.1(4)
O6 C15 C16 O8 -175.9(3)
C14 C15 C16 O8 -55.7(4)
C16 O8 C17 C18 158.3(6)
